data_2010364
loop_
_publ_author_name
'Blackburn, Anthony C.'
'Gerkin, Roger E.'

_publ_section_title
;
Lithium Perbromate Monohydrate at 296 and 173 K
;
_journal_name_full 'Acta Crystallographica Section C'
_journal_page_first 03
_journal_page_last 07
_journal_volume 51
_journal_year 1995
_chemical_formula_moiety 'Li1 Br1 O4 , H2 O1'
_chemical_formula_sum 'Br H2 Li O5'
_chemical_formula_weight 168.86
_space_group_IT_number 15
_symmetry_cell_setting monoclinic
_symmetry_space_group_name_Hall '-C 2yc'
_symmetry_space_group_name_H-M 'C 1 2/c 1'
_cell_angle_alpha 90.
_cell_angle_beta 111.930(10)
_cell_angle_gamma 90.
_cell_formula_units_Z 8
_cell_length_a 14.551(3)
_cell_length_b 5.5040(10)
_cell_length_c 10.6410(10)
_cell_measurement_temperature 173
_cell_volume 790.5(2)
_exptl_crystal_density_diffrn 2.838
_refine_ls_R_factor_obs 0.022
_refine_ls_wR_factor_obs 0.031
_cod_original_sg_symbol_H-M 'C 2/c'
_cod_original_formula_sum 'H2 Br1 Li1 O5'
_cod_database_code 2010364

loop_
_symmetry_equiv_pos_as_xyz
x,y,z
x,-y,1/2+z
-x,-y,-z
-x,y,1/2-z
1/2+x,1/2+y,z
1/2+x,1/2-y,1/2+z
1/2-x,1/2-y,-z
1/2-x,1/2+y,1/2-z

loop_
_atom_site_label
_atom_site_fract_x
_atom_site_fract_y
_atom_site_fract_z
Li(1) .25 .25 .5
Li(2) .0 .4340(18) .25
Br .13044(2) -.04967(7) .21015(3)
O(1) .1724(2) -.0485(5) .3740(2)
O(2) .2214(2) -.0509(6) .1580(3)
O(3) .0633(2) .1867(6) .1516(3)
O(4) .0647(2) -.2916(5) .1575(3)
O(5) .3781(2) -.0370(6) .0616(3)
H(1) .381(4) -.048(11) .005(7)
H(2) .350(4) .096(11) .060(6)

loop_
_geom_bond_atom_site_label_1
_geom_bond_atom_site_label_2
_geom_bond_site_symmetry_1
_geom_bond_site_symmetry_2
_geom_bond_distance
_geom_bond_publ_flag
Li(1) O(1) . . 2.154(3) yes
Li(1) O(2) . 2 2.173(3) yes
Li(1) O(5) . 2 2.089(3) yes
O(1) O(1) . 7_556 4.309(5) yes
O(2) O(2) 2 8 4.346(6) yes
O(5) O(5) 2 8 4.178(6) yes
O(1) O(2) . 2 2.886(4) yes
O(1) O(5) . 2 2.950(4) yes
O(2) O(5) 2 2 2.828(4) yes
Li(2) O(3) . . 2.126(7) yes
Li(2) O(4) . 1_565 2.197(7) yes
Li(2) O(5) . 8 2.129(3) yes
Li(2) O(3) . 4 2.126(7) yes
Li(2) O(4) . 4_565 2.197(7) yes
Li(2) O(5) . 5_455 2.129(3) yes
O(3) O(4) . 1_565 2.871(4) yes
O(3) O(4) . 4_565 4.321(4) yes
O(3) O(3) . 4 3.267(6) yes
O(3) O(5) . 5_455 2.927(4) yes
O(3) O(5) . 8 3.226(4) yes
O(4) O(5) 1_565 5_455 2.859(4) yes
O(4) O(5) 1_565 8 3.097(4) yes
O(4) O(4) 1_565 4_565 3.193(5) yes
O(5) O(5) 5_455 8 4.247(6) yes
O(5) H(1) . . 0.62(6) yes
O(5) H(2) . . 0.84(6) yes
Br O(1) . . 1.618(3) yes
Br O(2) . . 1.615(3) yes
Br O(3) . . 1.606(3) yes
Br O(4) . . 1.613(3) yes
